data_7208489
loop_
_publ_author_name
'Brice\~no, Alexander'
'Hill, Yennifer'

_publ_section_title
;
 Exploring the use of anionic homoleptic complexes as templates in the
 design of photoreactive multi-component supramolecular assemblies
;
_journal_issue 19
_journal_name_full CrystEngComm
_journal_page_first 6121
_journal_paper_doi 10.1039/c2ce25481f
_journal_volume 14
_journal_year 2012
_chemical_formula_moiety 'C6 Fe N6 S6, 4(C12 H11 N2), 4(H2 O)'
_chemical_formula_sum 'C54 H52 Fe N14 O4 S6'
_chemical_formula_weight 1209.31
_chemical_name_systematic
;
?
;
_space_group_IT_number 14
_symmetry_cell_setting monoclinic
_symmetry_space_group_name_Hall '-P 2ybc'
_symmetry_space_group_name_H-M 'P 1 21/c 1'
_atom_sites_solution_hydrogens geom
_atom_sites_solution_primary direct
_atom_sites_solution_secondary difmap
_audit_creation_date '20 August 2008'
_audit_creation_method SHELXL-97
_cell_angle_alpha 90.00
_cell_angle_beta 100.053(13)
_cell_angle_gamma 90.00
_cell_formula_units_Z 2
_cell_length_a 14.756(7)
_cell_length_b 12.820(6)
_cell_length_c 16.142(8)
_cell_measurement_reflns_used 2257
_cell_measurement_temperature 293(2)
_cell_measurement_theta_max 28.1
_cell_measurement_theta_min 3.2
_cell_volume 3007(2)
_computing_cell_refinement 'CrystalClear (Rigaku/MSC Inc., 2005)'
_computing_data_collection 'CrystalClear (Rigaku/MSC Inc., 2005)'
_computing_data_reduction 'CrystalClear (Rigaku/MSC Inc., 2005)'
_computing_molecular_graphics
;
SHELXLTL-NT V5.1 (Bruker AXS, 1998) and DIAMOND
(Brandenburg, 1998)
;
_computing_publication_material
;
SHELXLTL-NT V5.1 (Bruker AXS, 1998) and PLATON (Spek, 2003).
;
_computing_structure_refinement 'SHELXLTL-NT V5.1 (Bruker AXS, 1998)'
_computing_structure_solution 'SHELXLTL-NT V5.1 (Bruker AXS, 1998)'
_diffrn_ambient_temperature 293(2)
_diffrn_measured_fraction_theta_full 0.985
_diffrn_measured_fraction_theta_max 0.817
_diffrn_measurement_device 'Mercury (2x2 bin mode)'
_diffrn_measurement_device_type 'Rigaku AFC7S Mercury'
_diffrn_measurement_method '\w '
_diffrn_radiation_detector CCD
_diffrn_radiation_monochromator graphite
_diffrn_radiation_source 'Normal-focus sealed tube'
_diffrn_radiation_type MoK\a
_diffrn_radiation_wavelength 0.71070
_diffrn_reflns_av_R_equivalents 0.1201
_diffrn_reflns_av_sigmaI/netI 0.1053
_diffrn_reflns_limit_h_max 17
_diffrn_reflns_limit_h_min -17
_diffrn_reflns_limit_k_max 16
_diffrn_reflns_limit_k_min -16
_diffrn_reflns_limit_l_max 21
_diffrn_reflns_limit_l_min -20
_diffrn_reflns_number 30366
_diffrn_reflns_theta_full 25.00
_diffrn_reflns_theta_max 28.15
_diffrn_reflns_theta_min 2.04
_diffrn_standards_decay_% 0
_diffrn_standards_interval_count 0
_diffrn_standards_interval_time 0
_diffrn_standards_number 0
_exptl_absorpt_coefficient_mu 0.515
_exptl_absorpt_correction_T_max 0.896
_exptl_absorpt_correction_T_min 0.854
_exptl_absorpt_correction_type multi-scan
_exptl_absorpt_process_details 'Jacobson, R. (1998) Private communication'
_exptl_crystal_colour purple
_exptl_crystal_density_diffrn 1.336
_exptl_crystal_density_method 'not measured'
_exptl_crystal_description plate
_exptl_crystal_F_000 1256
_exptl_crystal_size_max 0.37
_exptl_crystal_size_mid 0.24
_exptl_crystal_size_min 0.20
_refine_diff_density_max 0.710
_refine_diff_density_min -0.522
_refine_diff_density_rms 0.095
_refine_ls_extinction_method none
_refine_ls_goodness_of_fit_ref 1.092
_refine_ls_hydrogen_treatment constr
_refine_ls_matrix_type full
_refine_ls_number_parameters 520
_refine_ls_number_reflns 6016
_refine_ls_number_restraints 894
_refine_ls_restrained_S_all 1.026
_refine_ls_R_factor_all 0.2002
_refine_ls_R_factor_gt 0.1100
_refine_ls_shift/su_max 0.001
_refine_ls_shift/su_mean 0.000
_refine_ls_structure_factor_coef Fsqd
_refine_ls_weighting_details 'calc w=1/[\s^2^(Fo^2^)+(0.1460P)^2^+1.2553P] where P=(Fo^2^+2Fc^2^)/3'
_refine_ls_weighting_scheme calc
_refine_ls_wR_factor_gt 0.2647
_refine_ls_wR_factor_ref 0.3234
_reflns_number_gt 2993
_reflns_number_total 6016
_reflns_threshold_expression >2sigma(I)
_cod_data_source_file c2ce25481f.txt
_cod_data_source_block shelxle_4
_cod_depositor_comments
;
The following automatic conversions were performed:

'_exptl_absorpt_correction_type' value 'Multi Scan' changed to
'multi-scan' according to
/home/saulius/struct/CIF-dictionaries/cif_core.dic dictionary named
'cif_core.dic' version 2.4.1 from 2010-06-29.

Automatic conversion script
Id: cif_fix_values 1891 2012-01-12 08:04:46Z andrius 
;
_cod_original_sg_symbol_H-M P21/c
_cod_database_code 7208489

loop_
_symmetry_equiv_pos_as_xyz
'x, y, z'
'-x, y+1/2, -z+1/2'
'-x, -y, -z'
'x, -y-1/2, z-1/2'

loop_
_atom_site_label
_atom_site_type_symbol
_atom_site_fract_x
_atom_site_fract_y
_atom_site_fract_z
_atom_site_U_iso_or_equiv
_atom_site_adp_type
_atom_site_occupancy
_atom_site_symmetry_multiplicity
_atom_site_calc_flag
_atom_site_refinement_flags
_atom_site_disorder_assembly
_atom_site_disorder_group
Fe1A Fe 0.5000 0.0000 1.0000 0.0656(4) Uani 1 2 d S . .
S1 S 0.27099(15) -0.02606(17) 1.17883(14) 0.1079(7) Uani 1 1 d . . .
S3 S 0.30685(14) -0.22362(15) 0.80342(12) 0.1004(7) Uani 1 1 d . . .
S2 S 0.38751(13) 0.29647(15) 0.82883(12) 0.0956(6) Uani 1 1 d . . .
C1 C 0.3483(4) -0.0098(4) 1.1213(4) 0.0723(16) Uani 1 1 d . . .
C2 C 0.4181(4) 0.1996(5) 0.8900(4) 0.0725(16) Uani 1 1 d . . .
C3 C 0.3695(4) -0.1465(5) 0.8709(4) 0.0690(15) Uani 1 1 d . . .
O1WA O 0.1034(4) 0.0260(5) 0.5954(4) 0.1093(16) Uani 1 1 d . . .
H2W1 H 0.0862 -0.0171 0.6296 0.13(3) Uiso 1 1 d R . .
H1W1 H 0.1235 -0.0297 0.5765 0.32(10) Uiso 1 1 d R . .
O2WA O 0.0231(4) 0.8189(6) 0.4746(4) 0.1238(18) Uani 1 1 d . . .
H1W2 H -0.0040 0.8690 0.4946 0.13(4) Uiso 1 1 d R . .
H2W2 H 0.0354 0.7903 0.5228 0.16(4) Uiso 1 1 d R . .
N2 N 0.4406(3) 0.1290(4) 0.9356(3) 0.0784(14) Uani 1 1 d . . .
N3 N 0.4142(4) -0.0947(4) 0.9180(3) 0.0817(15) Uani 1 1 d . . .
N1 N 0.4034(4) 0.0026(4) 1.0780(3) 0.0780(14) Uani 1 1 d . . .
C5 C 0.2871(10) 0.2568(9) 0.5511(7) 0.071(3) Uani 0.576(14) 1 d PU A 1
H5A H 0.3228 0.3063 0.5296 0.085 Uiso 0.576(14) 1 calc PR A 1
C4 C 0.1943(11) 0.2679(12) 0.5288(9) 0.079(3) Uani 0.576(14) 1 d PU A 1
H4A H 0.1573 0.2186 0.5488 0.095 Uiso 0.576(14) 1 calc PR A 1
C6 C 0.1489(8) 0.3512(9) 0.4760(10) 0.077(3) Uani 0.576(14) 1 d PGU A 1
N4 N 0.0533(8) 0.3501(10) 0.4646(12) 0.084(3) Uani 0.576(14) 1 d PGU A 1
C7 C 0.0029(5) 0.4293(12) 0.4192(13) 0.093(3) Uani 0.576(14) 1 d PGU A 1
H7A H -0.0610 0.4285 0.4116 0.112 Uiso 0.576(14) 1 calc PR A 1
C8 C 0.0480(8) 0.5095(10) 0.3851(12) 0.093(3) Uani 0.576(14) 1 d PGU A 1
H8A H 0.0142 0.5625 0.3547 0.112 Uiso 0.576(14) 1 calc PR A 1
C9 C 0.1436(8) 0.5106(9) 0.3964(10) 0.099(4) Uani 0.576(14) 1 d PGU A 1
H9A H 0.1737 0.5642 0.3736 0.119 Uiso 0.576(14) 1 calc PR A 1
C10 C 0.1940(5) 0.4314(10) 0.4419(10) 0.089(3) Uani 0.576(14) 1 d PGU A 1
H10A H 0.2580 0.4321 0.4495 0.107 Uiso 0.576(14) 1 calc PR A 1
C11 C 0.3353(8) 0.1798(9) 0.6023(8) 0.071(3) Uani 0.576(14) 1 d PGU A 1
N5 N 0.2846(5) 0.1022(10) 0.6334(9) 0.071(3) Uani 0.576(14) 1 d PGU A 1
H5B H 0.2257 0.1008 0.6190 0.085 Uiso 0.576(14) 1 calc PR A 1
C12 C 0.3292(7) 0.0268(9) 0.6877(9) 0.073(3) Uani 0.576(14) 1 d PGU A 1
H12A H 0.2953 -0.0251 0.7085 0.088 Uiso 0.576(14) 1 calc PR A 1
C13 C 0.4244(7) 0.0291(9) 0.7109(8) 0.075(3) Uani 0.576(14) 1 d PGU A 1
H13A H 0.4542 -0.0213 0.7472 0.090 Uiso 0.576(14) 1 calc PR A 1
C14 C 0.4751(5) 0.1067(11) 0.6798(9) 0.079(3) Uani 0.576(14) 1 d PGU A 1
H14A H 0.5388 0.1082 0.6953 0.095 Uiso 0.576(14) 1 calc PR A 1
C15 C 0.4306(8) 0.1820(9) 0.6255(9) 0.081(3) Uani 0.576(14) 1 d PGU A 1
H15A H 0.4645 0.2340 0.6047 0.098 Uiso 0.576(14) 1 calc PR A 1
C4A C 0.2386(13) 0.3089(13) 0.5131(10) 0.073(3) Uani 0.424(14) 1 d PU A 2
H4AA H 0.2983 0.3283 0.5087 0.087 Uiso 0.424(14) 1 calc PR A 2
C5A C 0.2323(15) 0.2314(14) 0.5563(11) 0.068(3) Uani 0.424(14) 1 d PU A 2
H5AA H 0.1727 0.2082 0.5570 0.082 Uiso 0.424(14) 1 calc PR A 2
C6A C 0.1657(10) 0.3753(14) 0.4674(15) 0.082(4) Uani 0.424(14) 1 d PGU A 2
N4A N 0.0755(12) 0.3420(13) 0.4639(17) 0.082(3) Uani 0.424(14) 1 d PGU A 2
C7A C 0.0031(8) 0.4015(15) 0.4216(19) 0.092(4) Uani 0.424(14) 1 d PGU A 2
H7AA H -0.0572 0.3792 0.4192 0.111 Uiso 0.424(14) 1 calc PR A 2
C8A C 0.0210(11) 0.4942(14) 0.3828(17) 0.094(4) Uani 0.424(14) 1 d PGU A 2
H8AA H -0.0274 0.5339 0.3545 0.113 Uiso 0.424(14) 1 calc PR A 2
C9A C 0.1113(13) 0.5275(12) 0.3863(14) 0.100(5) Uani 0.424(14) 1 d PGU A 2
H9AA H 0.1232 0.5895 0.3603 0.120 Uiso 0.424(14) 1 calc PR A 2
C10A C 0.1836(9) 0.4681(15) 0.4286(14) 0.094(4) Uani 0.424(14) 1 d PGU A 2
H10B H 0.2440 0.4903 0.4309 0.113 Uiso 0.424(14) 1 calc PR A 2
C11A C 0.3084(9) 0.1681(13) 0.6087(13) 0.069(3) Uani 0.424(14) 1 d PGU A 2
N5A N 0.2878(8) 0.0750(14) 0.6455(15) 0.075(4) Uani 0.424(14) 1 d PGU A 2
H5AB H 0.2317 0.0539 0.6394 0.090 Uiso 0.424(14) 1 calc PR A 2
C12A C 0.3578(13) 0.0161(11) 0.6921(14) 0.077(4) Uani 0.424(14) 1 d PGU A 2
H12B H 0.3440 -0.0462 0.7167 0.093 Uiso 0.424(14) 1 calc PR A 2
C13A C 0.4485(10) 0.0503(13) 0.7019(13) 0.079(4) Uani 0.424(14) 1 d PGU A 2
H13B H 0.4953 0.0109 0.7330 0.094 Uiso 0.424(14) 1 calc PR A 2
C14A C 0.4691(7) 0.1434(14) 0.6651(13) 0.083(4) Uani 0.424(14) 1 d PGU A 2
H14B H 0.5297 0.1662 0.6716 0.100 Uiso 0.424(14) 1 calc PR A 2
C15A C 0.3991(11) 0.2023(11) 0.6185(12) 0.080(4) Uani 0.424(14) 1 d PGU A 2
H15B H 0.4129 0.2646 0.5939 0.096 Uiso 0.424(14) 1 calc PR A 2
C16 C 0.1195(10) 1.0338(11) 0.3788(9) 0.070(3) Uani 0.526(13) 1 d PU B 1
H16A H 0.0822 0.9879 0.4022 0.084 Uiso 0.526(13) 1 calc PR B 1
C17 C 0.2118(10) 1.0173(10) 0.3954(8) 0.066(3) Uani 0.526(13) 1 d PU B 1
H17A H 0.2471 1.0620 0.3685 0.079 Uiso 0.526(13) 1 calc PR B 1
C18 C 0.0756(9) 1.1175(10) 0.3275(10) 0.074(3) Uani 0.526(13) 1 d PGU B 1
N7 N -0.0190(9) 1.1257(11) 0.3235(11) 0.080(3) Uani 0.526(13) 1 d PGU B 1
C19 C -0.0668(6) 1.2088(13) 0.2810(13) 0.094(4) Uani 0.526(13) 1 d PGU B 1
H19A H -0.1301 1.2143 0.2783 0.112 Uiso 0.526(13) 1 calc PR B 1
C20 C -0.0200(10) 1.2836(10) 0.2426(11) 0.098(4) Uani 0.526(13) 1 d PGU B 1
H20A H -0.0520 1.3392 0.2141 0.117 Uiso 0.526(13) 1 calc PR B 1
C21 C 0.0746(10) 1.2754(10) 0.2466(10) 0.097(4) Uani 0.526(13) 1 d PGU B 1
H21A H 0.1059 1.3255 0.2209 0.116 Uiso 0.526(13) 1 calc PR B 1
C22 C 0.1224(6) 1.1923(12) 0.2891(10) 0.086(3) Uani 0.526(13) 1 d PGU B 1
H22A H 0.1857 1.1868 0.2918 0.104 Uiso 0.526(13) 1 calc PR B 1
C23 C 0.2620(9) 0.9401(10) 0.4489(9) 0.069(3) Uani 0.526(13) 1 d PGU B 1
N6 N 0.2088(6) 0.8684(11) 0.4838(10) 0.076(3) Uani 0.526(13) 1 d PGU B 1
H6A H 0.1498 0.8716 0.4720 0.091 Uiso 0.526(13) 1 calc PR B 1
C24 C 0.2511(8) 0.7914(11) 0.5378(12) 0.084(3) Uani 0.526(13) 1 d PGU B 1
H24A H 0.2156 0.7434 0.5611 0.101 Uiso 0.526(13) 1 calc PR B 1
C25 C 0.3466(9) 0.7862(12) 0.5569(12) 0.082(3) Uani 0.526(13) 1 d PGU B 1
H25A H 0.3749 0.7348 0.5930 0.099 Uiso 0.526(13) 1 calc PR B 1
C26 C 0.3997(6) 0.8580(12) 0.5221(12) 0.081(3) Uani 0.526(13) 1 d PGU B 1
H26A H 0.4636 0.8545 0.5349 0.097 Uiso 0.526(13) 1 calc PR B 1
C27 C 0.3574(8) 0.9349(10) 0.4681(11) 0.075(3) Uani 0.526(13) 1 d PGU B 1
H27A H 0.3930 0.9829 0.4447 0.090 Uiso 0.526(13) 1 calc PR B 1
C17A C 0.1594(12) 0.9888(12) 0.4067(9) 0.072(3) Uani 0.474(13) 1 d PU B 2
H17B H 0.0994 0.9705 0.4110 0.087 Uiso 0.474(13) 1 calc PR B 2
C16A C 0.1680(12) 1.0652(12) 0.3616(9) 0.073(3) Uani 0.474(13) 1 d PU B 2
H16B H 0.2280 1.0796 0.3548 0.088 Uiso 0.474(13) 1 calc PR B 2
C18A C 0.0992(8) 1.1351(13) 0.3180(12) 0.074(3) Uani 0.474(13) 1 d PGU B 2
N7A N 0.0095(10) 1.1112(11) 0.3267(12) 0.079(3) Uani 0.474(13) 1 d PGU B 2
C19A C -0.0631(7) 1.1725(13) 0.2873(13) 0.085(4) Uani 0.474(13) 1 d PGU B 2
H19B H -0.1231 1.1565 0.2932 0.102 Uiso 0.474(13) 1 calc PR B 2
C20A C -0.0460(9) 1.2578(11) 0.2391(13) 0.092(4) Uani 0.474(13) 1 d PGU B 2
H20B H -0.0945 1.2988 0.2128 0.110 Uiso 0.474(13) 1 calc PR B 2
C21A C 0.0437(12) 1.2817(12) 0.2303(12) 0.098(4) Uani 0.474(13) 1 d PGU B 2
H21B H 0.0552 1.3387 0.1981 0.118 Uiso 0.474(13) 1 calc PR B 2
C22A C 0.1163(8) 1.2204(14) 0.2698(12) 0.090(4) Uani 0.474(13) 1 d PGU B 2
H22B H 0.1764 1.2364 0.2639 0.108 Uiso 0.474(13) 1 calc PR B 2
C23A C 0.2337(8) 0.9224(11) 0.4552(10) 0.064(3) Uani 0.474(13) 1 d PGU B 2
N6A N 0.2070(7) 0.8376(13) 0.4989(12) 0.082(3) Uani 0.474(13) 1 d PGU B 2
H6AA H 0.1496 0.8228 0.4951 0.099 Uiso 0.474(13) 1 calc PR B 2
C24A C 0.2731(12) 0.7768(13) 0.5487(13) 0.091(4) Uani 0.474(13) 1 d PGU B 2
H24B H 0.2552 0.7200 0.5780 0.109 Uiso 0.474(13) 1 calc PR B 2
C25A C 0.3659(10) 0.8007(14) 0.5548(14) 0.085(4) Uani 0.474(13) 1 d PGU B 2
H25B H 0.4101 0.7600 0.5881 0.102 Uiso 0.474(13) 1 calc PR B 2
C26A C 0.3926(7) 0.8855(14) 0.5111(14) 0.087(4) Uani 0.474(13) 1 d PGU B 2
H26B H 0.4547 0.9015 0.5151 0.104 Uiso 0.474(13) 1 calc PR B 2
C27A C 0.3265(10) 0.9463(11) 0.4612(11) 0.074(3) Uani 0.474(13) 1 d PGU B 2
H27B H 0.3444 1.0030 0.4320 0.089 Uiso 0.474(13) 1 calc PR B 2

loop_
_atom_site_aniso_label
_atom_site_aniso_U_11
_atom_site_aniso_U_22
_atom_site_aniso_U_33
_atom_site_aniso_U_23
_atom_site_aniso_U_13
_atom_site_aniso_U_12
Fe1A 0.0435(7) 0.0740(8) 0.0780(8) -0.0050(6) 0.0071(5) 0.0054(5)
S1 0.0968(15) 0.1257(16) 0.1123(15) 0.0110(12) 0.0490(12) 0.0049(11)
S3 0.0905(14) 0.0927(13) 0.1046(13) -0.0023(10) -0.0197(10) -0.0108(9)
S2 0.0821(13) 0.0996(13) 0.1050(13) 0.0148(10) 0.0159(10) 0.0298(10)
C1 0.069(4) 0.076(4) 0.071(4) -0.007(3) 0.011(3) 0.019(3)
C2 0.045(3) 0.089(4) 0.085(4) -0.009(4) 0.012(3) 0.010(3)
C3 0.056(4) 0.075(4) 0.075(4) 0.009(3) 0.008(3) 0.004(3)
O1WA 0.098(4) 0.113(4) 0.125(4) -0.002(3) 0.044(3) -0.017(3)
O2WA 0.078(4) 0.160(5) 0.134(5) 0.023(5) 0.022(3) -0.016(4)
N2 0.061(3) 0.080(3) 0.094(4) -0.005(3) 0.012(3) 0.007(3)
N3 0.067(3) 0.083(4) 0.090(4) -0.010(3) 0.002(3) -0.006(3)
N1 0.062(3) 0.088(4) 0.085(3) -0.002(3) 0.017(3) 0.013(3)
C5 0.064(6) 0.069(6) 0.085(6) 0.006(4) 0.025(5) -0.013(5)
C4 0.062(6) 0.083(7) 0.096(7) 0.009(5) 0.021(5) -0.012(5)
C6 0.066(6) 0.080(6) 0.086(6) -0.002(5) 0.015(5) -0.007(5)
N4 0.062(5) 0.092(6) 0.098(6) 0.001(5) 0.013(5) -0.006(5)
C7 0.072(5) 0.099(8) 0.105(7) 0.017(7) 0.008(5) -0.008(5)
C8 0.063(7) 0.104(7) 0.107(6) 0.029(6) -0.001(7) -0.010(6)
C9 0.064(7) 0.105(7) 0.121(8) 0.034(6) -0.006(7) -0.005(6)
C10 0.069(6) 0.086(8) 0.106(8) 0.020(6) -0.001(5) -0.006(5)
C11 0.067(6) 0.073(5) 0.079(6) 0.004(4) 0.030(5) -0.004(5)
N5 0.068(5) 0.067(7) 0.080(6) 0.017(5) 0.021(4) 0.003(4)
C12 0.050(6) 0.081(6) 0.090(7) 0.017(5) 0.014(6) 0.010(5)
C13 0.051(6) 0.085(6) 0.091(6) 0.005(5) 0.018(6) -0.014(5)
C14 0.065(5) 0.074(8) 0.101(8) 0.006(6) 0.018(5) -0.010(5)
C15 0.062(6) 0.080(7) 0.103(7) 0.004(5) 0.016(6) 0.004(5)
C4A 0.062(6) 0.074(7) 0.084(7) 0.006(5) 0.017(6) -0.011(5)
C5A 0.060(7) 0.065(7) 0.082(8) 0.004(5) 0.019(6) -0.015(6)
C6A 0.068(6) 0.085(7) 0.088(7) 0.006(6) 0.003(6) -0.005(6)
N4A 0.065(6) 0.088(6) 0.095(7) 0.004(6) 0.017(6) 0.004(5)
C7A 0.073(6) 0.096(8) 0.105(7) 0.018(7) 0.008(6) 0.004(6)
C8A 0.066(8) 0.105(8) 0.106(8) 0.022(7) -0.001(8) -0.007(7)
C9A 0.069(9) 0.108(8) 0.115(8) 0.032(7) -0.009(9) -0.007(7)
C10A 0.072(7) 0.094(9) 0.108(9) 0.026(7) -0.007(7) -0.009(6)
C11A 0.059(6) 0.074(6) 0.077(7) 0.003(5) 0.021(6) -0.012(5)
N5A 0.067(6) 0.073(8) 0.084(8) 0.008(6) 0.011(6) 0.003(5)
C12A 0.059(8) 0.085(7) 0.090(7) 0.016(6) 0.017(7) 0.002(6)
C13A 0.055(7) 0.083(9) 0.100(8) 0.010(7) 0.018(7) -0.001(7)
C14A 0.070(6) 0.078(10) 0.100(9) 0.013(8) 0.011(6) -0.004(6)
C15A 0.059(7) 0.081(7) 0.100(8) 0.007(6) 0.010(7) -0.007(6)
C16 0.046(6) 0.079(6) 0.086(6) 0.008(5) 0.016(5) -0.009(5)
C17 0.043(6) 0.080(6) 0.075(6) 0.004(5) 0.011(5) -0.013(4)
C18 0.056(6) 0.088(6) 0.075(6) 0.003(5) 0.000(6) -0.009(5)
N7 0.048(6) 0.096(7) 0.089(6) 0.004(5) -0.005(6) -0.002(5)
C19 0.078(6) 0.099(10) 0.098(8) 0.023(8) -0.001(6) 0.001(6)
C20 0.076(8) 0.115(8) 0.097(7) 0.025(7) -0.001(7) -0.003(7)
C21 0.079(8) 0.116(7) 0.090(8) 0.027(6) 0.000(7) -0.004(7)
C22 0.076(6) 0.096(8) 0.081(8) 0.024(6) -0.002(6) -0.008(5)
C23 0.051(6) 0.071(6) 0.088(6) 0.001(5) 0.014(6) -0.002(5)
N6 0.049(5) 0.078(8) 0.099(7) 0.011(5) 0.008(5) 0.000(4)
C24 0.049(6) 0.090(7) 0.110(7) 0.019(5) 0.006(6) 0.015(5)
C25 0.052(6) 0.085(7) 0.109(7) 0.014(5) 0.012(6) 0.003(5)
C26 0.057(5) 0.073(8) 0.110(8) 0.018(6) 0.006(5) 0.003(5)
C27 0.043(6) 0.081(7) 0.101(7) 0.008(5) 0.016(6) 0.012(5)
C17A 0.051(7) 0.082(7) 0.082(7) 0.005(5) 0.008(6) -0.006(5)
C16A 0.056(6) 0.085(7) 0.079(7) 0.003(5) 0.012(5) -0.014(5)
C18A 0.062(6) 0.084(7) 0.074(7) 0.002(5) 0.004(6) -0.016(5)
N7A 0.066(7) 0.088(6) 0.079(6) 0.014(5) -0.003(7) 0.001(6)
C19A 0.071(6) 0.086(9) 0.089(7) 0.028(7) -0.008(6) 0.006(6)
C20A 0.071(7) 0.097(8) 0.101(8) 0.032(7) -0.001(7) -0.012(7)
C21A 0.070(9) 0.116(7) 0.098(8) 0.028(6) -0.011(8) -0.012(7)
C22A 0.076(7) 0.101(8) 0.087(9) 0.023(6) -0.001(6) -0.008(6)
C23A 0.040(6) 0.075(7) 0.080(6) -0.006(5) 0.017(5) -0.005(5)
N6A 0.059(6) 0.085(8) 0.099(8) 0.016(6) 0.004(5) 0.003(5)
C24A 0.055(7) 0.099(7) 0.116(8) 0.013(6) 0.006(7) 0.011(6)
C25A 0.053(6) 0.085(7) 0.112(7) 0.004(6) 0.005(6) 0.010(6)
C26A 0.054(6) 0.091(8) 0.112(8) 0.009(7) 0.006(6) 0.006(5)
C27A 0.049(7) 0.080(7) 0.092(7) 0.003(5) 0.013(7) 0.004(6)

loop_
_atom_type_symbol
_atom_type_description
_atom_type_scat_dispersion_real
_atom_type_scat_dispersion_imag
_atom_type_scat_source
C C 0.0033 0.0016 'International Tables Vol C Tables 4.2.6.8 and 6.1.1.4'
H H 0.0000 0.0000 'International Tables Vol C Tables 4.2.6.8 and 6.1.1.4'
Fe Fe 0.3463 0.8444 'International Tables Vol C Tables 4.2.6.8 and 6.1.1.4'
N N 0.0061 0.0033 'International Tables Vol C Tables 4.2.6.8 and 6.1.1.4'
S S 0.1246 0.1234 'International Tables Vol C Tables 4.2.6.8 and 6.1.1.4'
O O 0.0106 0.0060 'International Tables Vol C Tables 4.2.6.8 and 6.1.1.4'

loop_
_geom_angle_atom_site_label_1
_geom_angle_atom_site_label_2
_geom_angle_atom_site_label_3
_geom_angle
_geom_angle_site_symmetry_1
_geom_angle_site_symmetry_3
N1 Fe1A N1 180.000(1) 3_657 .
N1 Fe1A N3 90.6(2) 3_657 .
N1 Fe1A N3 89.4(2) . .
N1 Fe1A N3 89.4(2) 3_657 3_657
N1 Fe1A N3 90.6(2) . 3_657
N3 Fe1A N3 180.000(1) . 3_657
N1 Fe1A N2 89.05(19) 3_657 .
N1 Fe1A N2 90.95(19) . .
N3 Fe1A N2 89.4(2) . .
N3 Fe1A N2 90.6(2) 3_657 .
N1 Fe1A N2 90.95(19) 3_657 3_657
N1 Fe1A N2 89.05(19) . 3_657
N3 Fe1A N2 90.6(2) . 3_657
N3 Fe1A N2 89.4(2) 3_657 3_657
N2 Fe1A N2 180.000(1) . 3_657
N1 C1 S1 178.7(6) . .
N2 C2 S2 179.4(6) . .
N3 C3 S3 178.6(6) . .
H2W1 O1WA H1W1 81.4 . .
H1W2 O2WA H2W2 91.0 . .
C2 N2 Fe1A 168.2(5) . .
C3 N3 Fe1A 177.4(5) . .
C1 N1 Fe1A 171.2(5) . .
C4 C5 C11 127.9(14) . .
C4 C5 H5A 116.0 . .
C11 C5 H5A 116.0 . .
C5 C4 C6 124.8(14) . .
C5 C4 H4A 117.6 . .
C6 C4 H4A 117.6 . .
N4 C6 C10 120.0 . .
N4 C6 C4 115.0(9) . .
C10 C6 C4 124.9(9) . .
C7 N4 C6 120.0 . .
N4 C7 C8 120.0 . .
N4 C7 H7A 120.0 . .
C8 C7 H7A 120.0 . .
C7 C8 C9 120.0 . .
C7 C8 H8A 120.0 . .
C9 C8 H8A 120.0 . .
C8 C9 C10 120.0 . .
C8 C9 H9A 120.0 . .
C10 C9 H9A 120.0 . .
C9 C10 C6 120.0 . .
C9 C10 H10A 120.0 . .
C6 C10 H10A 120.0 . .
N5 C11 C15 120.0 . .
N5 C11 C5 117.9(9) . .
C15 C11 C5 122.1(9) . .
C12 N5 C11 120.0 . .
C12 N5 H5B 120.0 . .
C11 N5 H5B 120.0 . .
N5 C12 C13 120.0 . .
N5 C12 H12A 120.0 . .
C13 C12 H12A 120.0 . .
C12 C13 C14 120.0 . .
C12 C13 H13A 120.0 . .
C14 C13 H13A 120.0 . .
C15 C14 C13 120.0 . .
C15 C14 H14A 120.0 . .
C13 C14 H14A 120.0 . .
C14 C15 C11 120.0 . .
C14 C15 H15A 120.0 . .
C11 C15 H15A 120.0 . .
C5A C4A C6A 129(2) . .
C5A C4A H4AA 115.3 . .
C6A C4A H4AA 115.3 . .
C4A C5A C11A 129(2) . .
C4A C5A H5AA 115.6 . .
C11A C5A H5AA 115.6 . .
N4A C6A C10A 120.0 . .
N4A C6A C4A 117.1(13) . .
C10A C6A C4A 122.9(13) . .
C6A N4A C7A 120.0 . .
C8A C7A N4A 120.0 . .
C8A C7A H7AA 120.0 . .
N4A C7A H7AA 120.0 . .
C9A C8A C7A 120.0 . .
C9A C8A H8AA 120.0 . .
C7A C8A H8AA 120.0 . .
C10A C9A C8A 120.0 . .
C10A C9A H9AA 120.0 . .
C8A C9A H9AA 120.0 . .
C9A C10A C6A 120.0 . .
C9A C10A H10B 120.0 . .
C6A C10A H10B 120.0 . .
N5A C11A C15A 120.0 . .
N5A C11A C5A 120.1(13) . .
C15A C11A C5A 119.9(13) . .
C11A N5A C12A 120.0 . .
C11A N5A H5AB 120.0 . .
C12A N5A H5AB 120.0 . .
C13A C12A N5A 120.0 . .
C13A C12A H12B 120.0 . .
N5A C12A H12B 120.0 . .
C12A C13A C14A 120.0 . .
C12A C13A H13B 120.0 . .
C14A C13A H13B 120.0 . .
C15A C14A C13A 120.0 . .
C15A C14A H14B 120.0 . .
C13A C14A H14B 120.0 . .
C14A C15A C11A 120.0 . .
C14A C15A H15B 120.0 . .
C11A C15A H15B 120.0 . .
C17 C16 C18 124.4(14) . .
C17 C16 H16A 117.8 . .
C18 C16 H16A 117.8 . .
C16 C17 C23 128.4(14) . .
C16 C17 H17A 115.8 . .
C23 C17 H17A 115.8 . .
N7 C18 C22 120.0 . .
N7 C18 C16 115.5(10) . .
C22 C18 C16 124.2(10) . .
C18 N7 C19 120.0 . .
C20 C19 N7 120.0 . .
C20 C19 H19A 120.0 . .
N7 C19 H19A 120.0 . .
C19 C20 C21 120.0 . .
C19 C20 H20A 120.0 . .
C21 C20 H20A 120.0 . .
C20 C21 C22 120.0 . .
C20 C21 H21A 120.0 . .
C22 C21 H21A 120.0 . .
C21 C22 C18 120.0 . .
C21 C22 H22A 120.0 . .
C18 C22 H22A 120.0 . .
N6 C23 C27 120.0 . .
N6 C23 C17 115.7(9) . .
C27 C23 C17 124.3(9) . .
C24 N6 C23 120.0 . .
C24 N6 H6A 120.0 . .
C23 N6 H6A 120.0 . .
N6 C24 C25 120.0 . .
N6 C24 H24A 120.0 . .
C25 C24 H24A 120.0 . .
C26 C25 C24 120.0 . .
C26 C25 H25A 120.0 . .
C24 C25 H25A 120.0 . .
C27 C26 C25 120.0 . .
C27 C26 H26A 120.0 . .
C25 C26 H26A 120.0 . .
C26 C27 C23 120.0 . .
C26 C27 H27A 120.0 . .
C23 C27 H27A 120.0 . .
C16A C17A C23A 128.0(18) . .
C16A C17A H17B 116.0 . .
C23A C17A H17B 116.0 . .
C17A C16A C18A 130.0(18) . .
C17A C16A H16B 115.0 . .
C18A C16A H16B 115.0 . .
N7A C18A C22A 120.0 . .
N7A C18A C16A 114.5(12) . .
C22A C18A C16A 125.5(12) . .
C18A N7A C19A 120.0 . .
N7A C19A C20A 120.0 . .
N7A C19A H19B 120.0 . .
C20A C19A H19B 120.0 . .
C21A C20A C19A 120.0 . .
C21A C20A H20B 120.0 . .
C19A C20A H20B 120.0 . .
C20A C21A C22A 120.0 . .
C20A C21A H21B 120.0 . .
C22A C21A H21B 120.0 . .
C21A C22A C18A 120.0 . .
C21A C22A H22B 120.0 . .
C18A C22A H22B 120.0 . .
N6A C23A C27A 120.0 . .
N6A C23A C17A 117.6(11) . .
C27A C23A C17A 122.3(11) . .
C23A N6A C24A 120.0 . .
C23A N6A H6AA 120.0 . .
C24A N6A H6AA 120.0 . .
C25A C24A N6A 120.0 . .
C25A C24A H24B 120.0 . .
N6A C24A H24B 120.0 . .
C24A C25A C26A 120.0 . .
C24A C25A H25B 120.0 . .
C26A C25A H25B 120.0 . .
C27A C26A C25A 120.0 . .
C27A C26A H26B 120.0 . .
C25A C26A H26B 120.0 . .
C26A C27A C23A 120.0 . .
C26A C27A H27B 120.0 . .
C23A C27A H27B 120.0 . .

loop_
_geom_bond_atom_site_label_1
_geom_bond_atom_site_label_2
_geom_bond_distance
_geom_bond_site_symmetry_2
Fe1A N1 2.060(6) 3_657
Fe1A N1 2.060(5) .
Fe1A N3 2.060(6) .
Fe1A N3 2.060(6) 3_657
Fe1A N2 2.066(6) .
Fe1A N2 2.066(6) 3_657
S1 C1 1.606(7) .
S3 C3 1.633(7) .
S2 C2 1.601(7) .
C1 N1 1.172(7) .
C2 N2 1.178(7) .
C3 N3 1.131(7) .
O1WA H2W1 0.8499 .
O1WA H1W1 0.8501 .
O2WA H1W2 0.8500 .
O2WA H2W2 0.8500 .
C5 C4 1.36(2) .
C5 C11 1.400(14) .
C5 H5A 0.9300 .
C4 C6 1.455(17) .
C4 H4A 0.9300 .
C6 N4 1.3900 .
C6 C10 1.3900 .
N4 C7 1.3900 .
C7 C8 1.3900 .
C7 H7A 0.9300 .
C8 C9 1.3900 .
C8 H8A 0.9300 .
C9 C10 1.3900 .
C9 H9A 0.9300 .
C10 H10A 0.9300 .
C11 N5 1.3900 .
C11 C15 1.3900 .
N5 C12 1.3900 .
N5 H5B 0.8600 .
C12 C13 1.3900 .
C12 H12A 0.9300 .
C13 C14 1.3900 .
C13 H13A 0.9300 .
C14 C15 1.3900 .
C14 H14A 0.9300 .
C15 H15A 0.9300 .
C4A C5A 1.23(3) .
C4A C6A 1.47(2) .
C4A H4AA 0.9300 .
C5A C11A 1.52(2) .
C5A H5AA 0.9300 .
C6A N4A 1.3900 .
C6A C10A 1.3900 .
N4A C7A 1.3900 .
C7A C8A 1.3900 .
C7A H7AA 0.9300 .
C8A C9A 1.3900 .
C8A H8AA 0.9300 .
C9A C10A 1.3900 .
C9A H9AA 0.9300 .
C10A H10B 0.9300 .
C11A N5A 1.3900 .
C11A C15A 1.3900 .
N5A C12A 1.3900 .
N5A H5AB 0.8600 .
C12A C13A 1.3900 .
C12A H12B 0.9300 .
C13A C14A 1.3900 .
C13A H13B 0.9300 .
C14A C15A 1.3900 .
C14A H14B 0.9300 .
C15A H15B 0.9300 .
C16 C17 1.36(2) .
C16 C18 1.439(16) .
C16 H16A 0.9300 .
C17 C23 1.432(15) .
C17 H17A 0.9300 .
C18 N7 1.3900 .
C18 C22 1.3900 .
N7 C19 1.3900 .
C19 C20 1.3900 .
C19 H19A 0.9300 .
C20 C21 1.3900 .
C20 H20A 0.9300 .
C21 C22 1.3900 .
C21 H21A 0.9300 .
C22 H22A 0.9300 .
C23 N6 1.3900 .
C23 C27 1.3900 .
N6 C24 1.3900 .
N6 H6A 0.8600 .
C24 C25 1.3900 .
C24 H24A 0.9300 .
C25 C26 1.3900 .
C25 H25A 0.9300 .
C26 C27 1.3900 .
C26 H26A 0.9300 .
C27 H27A 0.9300 .
C17A C16A 1.24(3) .
C17A C23A 1.496(18) .
C17A H17B 0.9300 .
C16A C18A 1.442(18) .
C16A H16B 0.9300 .
C18A N7A 1.3900 .
C18A C22A 1.3900 .
N7A C19A 1.3900 .
C19A C20A 1.3900 .
C19A H19B 0.9300 .
C20A C21A 1.3900 .
C20A H20B 0.9300 .
C21A C22A 1.3900 .
C21A H21B 0.9300 .
C22A H22B 0.9300 .
C23A N6A 1.3900 .
C23A C27A 1.3900 .
N6A C24A 1.3900 .
N6A H6AA 0.8600 .
C24A C25A 1.3900 .
C24A H24B 0.9300 .
C25A C26A 1.3900 .
C25A H25B 0.9300 .
C26A C27A 1.3900 .
C26A H26B 0.9300 .
C27A H27B 0.9300 .
